data_4101263
loop_
_publ_author_name
'Chandler, Brett D'
'Cramb, David T'
'Shimizu, George K H'

_publ_section_title
;
 Microporous metal-organic frameworks formed in a stepwise manner from
 luminescent building blocks.
;
_journal_issue 32
_journal_name_full 'Journal of the American Chemical Society'
_journal_page_first 10403
_journal_page_last 10412
_journal_paper_doi 10.1021/ja060666e
_journal_volume 128
_journal_year 2006
_chemical_formula_moiety '(C30 H18 Ba2 Sm1 N6 O24 S6 1+)n,n(Cl1 1-),13.14n(H2 O1)'
_chemical_formula_sum 'C30 H18 Ba2 Cl N6 O37.14 S6 Sm'
_chemical_formula_weight 1709.64
_chemical_name_common
;catena-(tris(m5-4,4'-Disulfo-2,2'-bipyridine N,N'-dioxide)-hexa-aqua-di-
barium-samarium chloride clathrate hydrate)
;
_chemical_name_systematic
;catena-(tris(m5-4,4'-Disulfo-2,2'-bipyridine N,N'-dioxide)-hexa-aqua-di-
barium-samarium chloride clathrate hydrate)
;
_space_group_IT_number 14
_symmetry_cell_setting monoclinic
_symmetry_Int_Tables_number 14
_symmetry_space_group_name_Hall '-P 2ybc'
_symmetry_space_group_name_H-M 'P 1 21/c 1'
_atom_sites_solution_hydrogens geom
_atom_sites_solution_primary direct
_atom_sites_solution_secondary difmap
_audit_creation_method SHELXL-97
_cell_angle_alpha 90.000(5)
_cell_angle_beta 98.643(5)
_cell_angle_gamma 90.000(5)
_cell_formula_units_Z 4
_cell_length_a 24.579(5)
_cell_length_b 23.016(5)
_cell_length_c 10.511(5)
_cell_measurement_reflns_used 14379
_cell_measurement_temperature 173(2)
_cell_measurement_theta_max 28.09
_cell_measurement_theta_min 1.77
_cell_volume 5879(3)
_computing_cell_refinement 'HKL Scalepack (Otwinowski & Minor 1997)'
_computing_data_collection 'Collect (Nonius BV, 1997-2000)'
_computing_data_reduction 'HKL Denzo and Scalepack '
_computing_structure_refinement 'SHELXL-97 (Sheldrick, 1997)'
_computing_structure_solution 'SHELXS-97 (Sheldrick, 1990)'
_diffrn_ambient_temperature 173(2)
_diffrn_detector_area_resol_mean 9
_diffrn_measured_fraction_theta_full 0.996
_diffrn_measured_fraction_theta_max 0.996
_diffrn_measurement_device_type KappaCCD
_diffrn_measurement_method 'CCD rotation images, thick slices'
_diffrn_radiation_monochromator graphite
_diffrn_radiation_probe x-ray
_diffrn_radiation_type MoK\a
_diffrn_radiation_wavelength 0.71069
_diffrn_reflns_av_R_equivalents 0.0000
_diffrn_reflns_av_sigmaI/netI 0.0519
_diffrn_reflns_limit_h_max 32
_diffrn_reflns_limit_h_min -32
_diffrn_reflns_limit_k_max 0
_diffrn_reflns_limit_k_min -30
_diffrn_reflns_limit_l_max 13
_diffrn_reflns_limit_l_min 0
_diffrn_reflns_number 14268
_diffrn_reflns_theta_full 28.09
_diffrn_reflns_theta_max 28.09
_diffrn_reflns_theta_min 1.77
_diffrn_source 'fine-focus sealed tube'
_exptl_absorpt_coefficient_mu 2.672
_exptl_absorpt_correction_T_max 0.7950
_exptl_absorpt_correction_T_min 0.5548
_exptl_absorpt_correction_type none
_exptl_crystal_colour White
_exptl_crystal_density_diffrn 1.932
_exptl_crystal_density_method 'not measured'
_exptl_crystal_description Block
_exptl_crystal_F_000 3296.5
_exptl_crystal_size_max 0.25
_exptl_crystal_size_mid 0.10
_exptl_crystal_size_min 0.09
_refine_diff_density_max 1.992
_refine_diff_density_min -1.751
_refine_diff_density_rms 0.300
_refine_ls_extinction_method none
_refine_ls_goodness_of_fit_ref 1.012
_refine_ls_hydrogen_treatment constr
_refine_ls_matrix_type full
_refine_ls_number_parameters 730
_refine_ls_number_reflns 14268
_refine_ls_number_restraints 0
_refine_ls_restrained_S_all 1.012
_refine_ls_R_factor_all 0.0775
_refine_ls_R_factor_gt 0.0471
_refine_ls_shift/su_max 0.001
_refine_ls_shift/su_mean 0.000
_refine_ls_structure_factor_coef Fsqd
_refine_ls_weighting_details 'calc w=1/[\s^2^(Fo^2^)+(0.0703P)^2^+28.8577P] where P=(Fo^2^+2Fc^2^)/3'
_refine_ls_weighting_scheme calc
_refine_ls_wR_factor_gt 0.1182
_refine_ls_wR_factor_ref 0.1354
_reflns_number_gt 10588
_reflns_number_total 14268
_reflns_threshold_expression >2sigma(I)
_cod_data_source_file ja060666esi20060127_083253.cif
_cod_data_source_block import
_cod_original_sg_symbol_H-M 'P 21/c'
_cod_database_code 4101263

loop_
_symmetry_equiv_pos_as_xyz
'x, y, z'
'-x, y+1/2, -z+1/2'
'-x, -y, -z'
'x, -y-1/2, z-1/2'

loop_
_atom_site_label
_atom_site_type_symbol
_atom_site_fract_x
_atom_site_fract_y
_atom_site_fract_z
_atom_site_U_iso_or_equiv
_atom_site_adp_type
_atom_site_occupancy
_atom_site_symmetry_multiplicity
_atom_site_calc_flag
_atom_site_refinement_flags
_atom_site_disorder_assembly
_atom_site_disorder_group
C1 C 0.2062(3) 1.0921(3) -0.1573(6) 0.0277(13) Uani 1 1 d . . .
H1 H 0.2443 1.0896 -0.1626 0.033 Uiso 1 1 calc R . .
C2 C 0.1757(3) 1.1396(3) -0.2101(6) 0.0285(14) Uani 1 1 d . . .
H2 H 0.1926 1.1696 -0.2521 0.034 Uiso 1 1 calc R . .
C3 C 0.1205(2) 1.1423(3) -0.2004(5) 0.0219(12) Uani 1 1 d . . .
C4 C 0.0961(2) 1.0980(3) -0.1424(5) 0.0229(12) Uani 1 1 d . . .
H4 H 0.0577 1.0992 -0.1387 0.027 Uiso 1 1 calc R . .
C5 C 0.1270(2) 1.0519(2) -0.0899(5) 0.0199(11) Uani 1 1 d . . .
C6 C 0.1037(2) 1.0017(2) -0.0288(5) 0.0204(12) Uani 1 1 d . . .
C7 C 0.0637(2) 0.9662(3) -0.0930(6) 0.0228(12) Uani 1 1 d . . .
H7 H 0.0494 0.9734 -0.1807 0.027 Uiso 1 1 calc R . .
C8 C 0.0440(2) 0.9194(3) -0.0273(6) 0.0225(12) Uani 1 1 d . . .
C9 C 0.0640(3) 0.9103(3) 0.0998(6) 0.0254(13) Uani 1 1 d . . .
H9 H 0.0507 0.8787 0.1445 0.031 Uiso 1 1 calc R . .
C10 C 0.1033(3) 0.9469(3) 0.1629(6) 0.0265(13) Uani 1 1 d . . .
H10 H 0.1167 0.9408 0.2515 0.032 Uiso 1 1 calc R . .
C11 C 0.2186(3) 0.8846(3) -0.1196(6) 0.0265(13) Uani 1 1 d . . .
H11 H 0.2300 0.9150 -0.1708 0.032 Uiso 1 1 calc R . .
C12 C 0.1818(3) 0.8436(3) -0.1751(5) 0.0258(13) Uani 1 1 d . . .
H12 H 0.1678 0.8457 -0.2643 0.031 Uiso 1 1 calc R . .
C13 C 0.1651(2) 0.7996(3) -0.1015(5) 0.0228(12) Uani 1 1 d . . .
C14 C 0.1856(2) 0.7978(3) 0.0297(5) 0.0213(12) Uani 1 1 d . . .
H14 H 0.1741 0.7680 0.0822 0.026 Uiso 1 1 calc R . .
C15 C 0.2225(2) 0.8391(2) 0.0828(5) 0.0187(11) Uani 1 1 d . . .
C16 C 0.2525(2) 0.8338(2) 0.2155(5) 0.0180(11) Uani 1 1 d . . .
C17 C 0.2835(2) 0.7846(2) 0.2493(5) 0.0207(12) Uani 1 1 d . . .
H17 H 0.2834 0.7534 0.1901 0.025 Uiso 1 1 calc R . .
C18 C 0.3149(2) 0.7810(2) 0.3711(5) 0.0189(11) Uani 1 1 d . . .
C19 C 0.3125(3) 0.8258(2) 0.4584(5) 0.0229(12) Uani 1 1 d . . .
H19 H 0.3331 0.8237 0.5423 0.028 Uiso 1 1 calc R . .
C20 C 0.2797(3) 0.8736(3) 0.4219(5) 0.0251(13) Uani 1 1 d . . .
H20 H 0.2774 0.9041 0.4816 0.030 Uiso 1 1 calc R . .
C21 C 0.3797(3) 1.0284(3) 0.4637(6) 0.0272(13) Uani 1 1 d . . .
H21 H 0.3521 1.0182 0.5139 0.033 Uiso 1 1 calc R . .
C22 C 0.4205(3) 1.0655(3) 0.5122(6) 0.0308(14) Uani 1 1 d . . .
H22 H 0.4215 1.0808 0.5966 0.037 Uiso 1 1 calc R . .
C23 C 0.4608(3) 1.0814(3) 0.4390(5) 0.0239(12) Uani 1 1 d . . .
C24 C 0.4590(2) 1.0571(2) 0.3178(5) 0.0206(12) Uani 1 1 d . . .
H24 H 0.4863 1.0668 0.2664 0.025 Uiso 1 1 calc R . .
C25 C 0.4177(2) 1.0189(2) 0.2723(5) 0.0190(11) Uani 1 1 d . . .
C26 C 0.4189(2) 0.9859(2) 0.1516(5) 0.0182(11) Uani 1 1 d . . .
C27 C 0.4625(2) 0.9519(2) 0.1356(5) 0.0189(11) Uani 1 1 d . . .
H27 H 0.4932 0.9495 0.2021 0.023 Uiso 1 1 calc R . .
C28 C 0.4625(2) 0.9205(2) 0.0224(5) 0.0200(11) Uani 1 1 d . . .
C29 C 0.4180(3) 0.9254(3) -0.0737(6) 0.0234(12) Uani 1 1 d . . .
H29 H 0.4172 0.9044 -0.1517 0.028 Uiso 1 1 calc R . .
C30 C 0.3744(2) 0.9611(3) -0.0560(5) 0.0211(12) Uani 1 1 d . . .
H30 H 0.3435 0.9642 -0.1219 0.025 Uiso 1 1 calc R . .
N1 N 0.1812(2) 1.0499(2) -0.0986(4) 0.0217(10) Uani 1 1 d . . .
N2 N 0.1230(2) 0.9915(2) 0.0995(4) 0.0198(10) Uani 1 1 d . . .
N3 N 0.2384(2) 0.8819(2) 0.0068(4) 0.0201(10) Uani 1 1 d . . .
N4 N 0.2509(2) 0.8771(2) 0.3018(5) 0.0215(10) Uani 1 1 d . . .
N5 N 0.3782(2) 1.0060(2) 0.3455(4) 0.0201(10) Uani 1 1 d . . .
N6 N 0.3755(2) 0.9914(2) 0.0539(4) 0.0187(10) Uani 1 1 d . . .
O1 O 0.21109(18) 1.00550(18) -0.0501(4) 0.0248(9) Uani 1 1 d . . .
O2 O 0.16066(16) 1.02665(18) 0.1613(4) 0.0231(9) Uani 1 1 d . . .
O3 O 0.27690(16) 0.91891(17) 0.0578(4) 0.0210(8) Uani 1 1 d . . .
O4 O 0.22063(17) 0.92424(17) 0.2696(4) 0.0218(8) Uani 1 1 d . . .
O5 O 0.33883(17) 0.96823(17) 0.3011(4) 0.0228(9) Uani 1 1 d . . .
O6 O 0.33567(16) 1.02857(17) 0.0670(4) 0.0225(9) Uani 1 1 d . . .
O7 O 0.1035(2) 1.2231(2) -0.3739(4) 0.0347(11) Uani 1 1 d . . .
O8 O 0.0929(2) 1.2480(2) -0.1552(5) 0.0440(13) Uani 1 1 d . . .
O9 O 0.0253(2) 1.1878(2) -0.2835(5) 0.0470(14) Uani 1 1 d . . .
O10 O -0.05504(19) 0.9090(2) -0.1471(5) 0.0343(11) Uani 1 1 d . . .
O11 O -0.0147(2) 0.82693(19) -0.0223(4) 0.0324(10) Uani 1 1 d . . .
O12 O 0.0169(2) 0.8538(2) -0.2240(4) 0.0360(11) Uani 1 1 d . . .
O13 O 0.1006(2) 0.7593(2) -0.2976(4) 0.0351(11) Uani 1 1 d . . .
O14 O 0.0772(2) 0.7428(3) -0.0857(5) 0.0518(16) Uani 1 1 d . . .
O15 O 0.1525(2) 0.6909(2) -0.1535(5) 0.0431(12) Uani 1 1 d . . .
O16 O 0.36859(18) 0.69856(18) 0.2802(4) 0.0243(9) Uani 1 1 d . . .
O17 O 0.33024(17) 0.68059(18) 0.4772(4) 0.0269(9) Uani 1 1 d . . .
O18 O 0.41013(17) 0.74378(18) 0.4778(4) 0.0260(9) Uani 1 1 d . . .
O19 O 0.5057(2) 0.8434(2) -0.1097(4) 0.0341(11) Uani 1 1 d . . .
O20 O 0.52208(19) 0.83547(19) 0.1233(4) 0.0296(10) Uani 1 1 d . . .
O21 O 0.56659(18) 0.91113(19) 0.0182(4) 0.0288(10) Uani 1 1 d . . .
O22 O 0.5508(2) 1.0921(2) 0.5925(4) 0.0381(12) Uani 1 1 d . . .
O23 O 0.5419(2) 1.1440(2) 0.3912(4) 0.0343(11) Uani 1 1 d . . .
O24 O 0.4915(2) 1.1759(2) 0.5594(5) 0.0425(13) Uani 1 1 d . . .
O101 O 0.2535(2) 1.0495(2) 0.3771(4) 0.0379(11) Uani 1 1 d . . .
O102 O 0.25399(19) 1.10896(19) 0.1295(5) 0.0333(10) Uani 1 1 d . . .
O103 O 0.39612(19) 0.83908(19) 0.2120(4) 0.0293(10) Uani 1 1 d . . .
S1 S 0.08249(7) 1.20577(7) -0.25801(14) 0.0264(3) Uani 1 1 d . . .
S2 S -0.00664(6) 0.87245(7) -0.11330(15) 0.0248(3) Uani 1 1 d . . .
S3 S 0.11974(6) 0.74258(7) -0.16548(14) 0.0258(3) Uani 1 1 d . . .
S4 S 0.35943(6) 0.72062(6) 0.40530(13) 0.0184(3) Uani 1 1 d . . .
S5 S 0.51911(6) 0.87309(6) 0.01254(13) 0.0202(3) Uani 1 1 d . . .
S6 S 0.51625(7) 1.12818(7) 0.50013(14) 0.0245(3) Uani 1 1 d . . .
Cl1 Cl 0.26575(9) 0.98854(9) 0.64587(17) 0.0454(5) Uani 1 1 d . . .
Ba1 Ba -0.001676(16) 1.211797(17) -0.55729(3) 0.02698(10) Uani 1 1 d . . .
Ba2 Ba 0.469600(15) 0.749188(15) 0.23436(3) 0.02223(9) Uani 1 1 d . . .
Sm1 Sm 0.257119(12) 1.004526(12) 0.16764(3) 0.01898(8) Uani 1 1 d . . .
O104 O 0.5818(3) 0.7267(4) 0.2352(10) 0.110(4) Uani 1 1 d . . .
O105 O 0.0762(4) 1.1111(4) -0.5581(9) 0.114(3) Uani 1 1 d . A .
O106 O -0.0776(6) 1.1210(5) -0.4970(10) 0.078(5) Uani 0.78(3) 1 d P A 1
O107 O -0.0432(14) 1.1009(13) -0.516(3) 0.050(11) Uani 0.22(3) 1 d P A 2
O201 O 0.1557(2) 0.1625(3) 0.1469(5) 0.0516(14) Uiso 1 1 d . . .
O202 O 0.3476(3) 0.1591(3) 0.0768(6) 0.0639(17) Uiso 1 1 d . . .
O203 O 0.6514(3) 0.9128(3) 0.2468(7) 0.079(2) Uiso 1 1 d . . .
O205 O 0.1870(5) 0.1513(6) 0.4264(12) 0.149(3) Uiso 1 1 d . . .
O206 O 0.1337(5) 0.9778(6) 0.6223(12) 0.149(3) Uiso 1 1 d . . .
O207 O 0.6275(12) 0.7301(12) 0.016(3) 0.149(3) Uiso 0.48(2) 1 d P . .
O208 O 0.0146(7) 1.0326(8) -0.3968(16) 0.149(3) Uiso 0.73(2) 1 d P . .
O209 O 0.1579(9) 0.6005(9) 0.023(2) 0.149(3) Uiso 0.61(2) 1 d P . .
O210 O 0.7054(16) 0.6803(17) 0.896(4) 0.149(3) Uiso 0.32(2) 1 d P . .

loop_
_atom_site_aniso_label
_atom_site_aniso_U_11
_atom_site_aniso_U_22
_atom_site_aniso_U_33
_atom_site_aniso_U_23
_atom_site_aniso_U_13
_atom_site_aniso_U_12
C1 0.025(3) 0.029(3) 0.031(3) 0.008(3) 0.009(3) 0.005(3)
C2 0.031(4) 0.024(3) 0.031(3) 0.010(3) 0.008(3) 0.002(3)
C3 0.025(3) 0.019(3) 0.021(3) 0.000(2) 0.002(2) 0.003(2)
C4 0.019(3) 0.027(3) 0.021(3) 0.001(2) -0.002(2) 0.003(2)
C5 0.021(3) 0.018(3) 0.020(3) -0.001(2) 0.001(2) -0.002(2)
C6 0.024(3) 0.018(3) 0.019(3) 0.003(2) 0.004(2) 0.000(2)
C7 0.017(3) 0.026(3) 0.024(3) 0.001(2) -0.001(2) 0.000(2)
C8 0.021(3) 0.020(3) 0.026(3) -0.001(2) 0.001(2) 0.000(2)
C9 0.023(3) 0.025(3) 0.028(3) 0.008(2) 0.002(2) -0.003(2)
C10 0.029(3) 0.028(3) 0.022(3) 0.007(2) -0.002(2) -0.001(3)
C11 0.031(3) 0.027(3) 0.022(3) 0.006(2) 0.003(2) 0.004(3)
C12 0.027(3) 0.033(3) 0.016(3) -0.002(2) 0.002(2) 0.002(3)
C13 0.018(3) 0.028(3) 0.021(3) -0.001(2) -0.003(2) 0.003(2)
C14 0.023(3) 0.023(3) 0.017(3) 0.000(2) 0.001(2) 0.000(2)
C15 0.026(3) 0.017(3) 0.013(2) 0.000(2) 0.001(2) 0.001(2)
C16 0.018(3) 0.019(3) 0.017(3) 0.000(2) 0.001(2) -0.002(2)
C17 0.024(3) 0.018(3) 0.019(3) 0.000(2) -0.001(2) -0.003(2)
C18 0.018(3) 0.020(3) 0.017(3) 0.004(2) -0.001(2) -0.002(2)
C19 0.026(3) 0.020(3) 0.021(3) 0.006(2) -0.004(2) 0.000(2)
C20 0.031(3) 0.025(3) 0.017(3) -0.002(2) -0.001(2) -0.002(3)
C21 0.026(3) 0.033(3) 0.023(3) -0.002(3) 0.005(2) -0.005(3)
C22 0.031(4) 0.040(4) 0.022(3) -0.007(3) 0.005(3) -0.004(3)
C23 0.025(3) 0.026(3) 0.019(3) -0.001(2) -0.002(2) -0.002(2)
C24 0.024(3) 0.019(3) 0.020(3) 0.001(2) 0.006(2) -0.001(2)
C25 0.022(3) 0.015(3) 0.019(3) 0.000(2) 0.003(2) 0.001(2)
C26 0.019(3) 0.018(3) 0.017(3) -0.002(2) -0.001(2) -0.005(2)
C27 0.019(3) 0.018(3) 0.019(3) 0.001(2) 0.000(2) -0.002(2)
C28 0.020(3) 0.019(3) 0.022(3) 0.003(2) 0.005(2) -0.003(2)
C29 0.026(3) 0.024(3) 0.020(3) -0.002(2) 0.002(2) -0.006(2)
C30 0.022(3) 0.024(3) 0.016(3) 0.002(2) -0.001(2) -0.004(2)
N1 0.025(3) 0.020(2) 0.020(2) 0.0041(19) 0.004(2) 0.002(2)
N2 0.019(2) 0.020(2) 0.019(2) 0.0009(19) -0.0007(19) 0.0010(19)
N3 0.020(3) 0.018(2) 0.021(2) 0.0006(19) 0.0022(19) 0.0017(19)
N4 0.024(3) 0.018(2) 0.021(2) 0.0000(19) -0.0001(19) 0.002(2)
N5 0.021(3) 0.023(3) 0.015(2) 0.0009(18) -0.0012(18) -0.001(2)
N6 0.020(2) 0.014(2) 0.023(2) 0.0030(18) 0.0042(19) 0.0006(18)
O1 0.025(2) 0.025(2) 0.024(2) 0.0028(17) 0.0017(17) 0.0099(18)
O2 0.017(2) 0.026(2) 0.024(2) -0.0026(17) -0.0027(16) -0.0009(17)
O3 0.022(2) 0.017(2) 0.024(2) -0.0033(16) 0.0026(16) -0.0031(16)
O4 0.025(2) 0.016(2) 0.023(2) 0.0027(16) -0.0001(17) 0.0047(17)
O5 0.022(2) 0.020(2) 0.025(2) 0.0004(16) -0.0012(16) -0.0066(17)
O6 0.019(2) 0.020(2) 0.028(2) 0.0031(17) 0.0019(17) 0.0029(16)
O7 0.042(3) 0.032(3) 0.030(2) 0.010(2) 0.006(2) 0.006(2)
O8 0.065(4) 0.031(3) 0.036(3) -0.007(2) 0.008(2) 0.015(2)
O9 0.028(3) 0.051(3) 0.060(3) 0.028(3) -0.001(2) 0.005(2)
O10 0.024(2) 0.034(3) 0.041(3) -0.003(2) -0.004(2) 0.004(2)
O11 0.036(3) 0.024(2) 0.037(3) 0.0002(19) 0.005(2) -0.006(2)
O12 0.041(3) 0.036(3) 0.033(2) -0.015(2) 0.013(2) -0.008(2)
O13 0.038(3) 0.045(3) 0.020(2) -0.0065(19) -0.0063(19) 0.003(2)
O14 0.028(3) 0.098(5) 0.032(3) -0.019(3) 0.012(2) -0.029(3)
O15 0.048(3) 0.027(3) 0.049(3) -0.003(2) -0.009(2) 0.002(2)
O16 0.033(2) 0.020(2) 0.019(2) -0.0022(16) 0.0017(17) 0.0036(18)
O17 0.023(2) 0.026(2) 0.031(2) 0.0129(18) 0.0008(18) -0.0042(18)
O18 0.022(2) 0.026(2) 0.028(2) 0.0019(17) -0.0058(17) -0.0009(18)
O19 0.035(3) 0.034(3) 0.032(2) -0.015(2) 0.002(2) 0.004(2)
O20 0.033(3) 0.025(2) 0.033(2) 0.0099(19) 0.0091(19) 0.0018(19)
O21 0.024(2) 0.024(2) 0.040(3) 0.0010(19) 0.0082(19) -0.0062(18)
O22 0.039(3) 0.036(3) 0.033(2) 0.005(2) -0.014(2) -0.007(2)
O23 0.044(3) 0.036(3) 0.023(2) 0.0023(19) 0.0026(19) -0.019(2)
O24 0.041(3) 0.028(3) 0.056(3) -0.018(2) -0.003(2) -0.003(2)
O101 0.049(3) 0.037(3) 0.026(2) -0.007(2) -0.001(2) 0.009(2)
O102 0.034(3) 0.022(2) 0.044(3) 0.003(2) 0.009(2) 0.0026(19)
O103 0.034(3) 0.023(2) 0.029(2) -0.0002(18) 0.0006(19) -0.0018(19)
S1 0.0298(8) 0.0251(8) 0.0236(7) 0.0060(6) 0.0013(6) 0.0065(6)
S2 0.0241(8) 0.0225(7) 0.0277(7) -0.0057(6) 0.0031(6) -0.0026(6)
S3 0.0207(7) 0.0363(9) 0.0197(7) -0.0057(6) 0.0008(6) -0.0034(6)
S4 0.0193(7) 0.0182(7) 0.0170(6) 0.0027(5) 0.0005(5) -0.0010(5)
S5 0.0223(7) 0.0179(7) 0.0213(7) -0.0002(5) 0.0055(5) -0.0015(6)
S6 0.0304(8) 0.0215(7) 0.0197(7) -0.0015(5) -0.0023(6) -0.0063(6)
Cl1 0.0595(13) 0.0442(10) 0.0340(9) -0.0044(8) 0.0120(8) -0.0055(9)
Ba1 0.0263(2) 0.0308(2) 0.02288(18) -0.00545(15) 0.00080(14) 0.00030(15)
Ba2 0.02588(19) 0.01955(18) 0.02060(17) 0.00308(13) 0.00138(13) -0.00199(14)
Sm1 0.01844(15) 0.01690(15) 0.02085(15) 0.00057(11) 0.00051(11) 0.00114(11)
O104 0.046(4) 0.091(6) 0.197(10) 0.088(6) 0.036(5) 0.019(4)
O105 0.124(8) 0.105(7) 0.099(6) -0.031(5) -0.028(6) 0.011(6)
O106 0.089(11) 0.061(6) 0.085(7) -0.007(5) 0.019(6) -0.019(7)
O107 0.035(19) 0.041(17) 0.08(2) -0.003(13) 0.027(14) -0.005(13)

loop_
_atom_type_symbol
_atom_type_description
_atom_type_scat_dispersion_real
_atom_type_scat_dispersion_imag
_atom_type_scat_source
C C 0.0033 0.0016 'International Tables Vol C Tables 4.2.6.8 and 6.1.1.4'
H H 0.0000 0.0000 'International Tables Vol C Tables 4.2.6.8 and 6.1.1.4'
N N 0.0061 0.0033 'International Tables Vol C Tables 4.2.6.8 and 6.1.1.4'
O O 0.0106 0.0060 'International Tables Vol C Tables 4.2.6.8 and 6.1.1.4'
S S 0.1246 0.1234 'International Tables Vol C Tables 4.2.6.8 and 6.1.1.4'
Cl Cl 0.1484 0.1585 'International Tables Vol C Tables 4.2.6.8 and 6.1.1.4'
Ba Ba -0.3244 2.2819 'International Tables Vol C Tables 4.2.6.8 and 6.1.1.4'
Sm Sm -0.1638 3.4418 'International Tables Vol C Tables 4.2.6.8 and 6.1.1.4'

loop_
_geom_angle_atom_site_label_1
_geom_angle_atom_site_label_2
_geom_angle_atom_site_label_3
_geom_angle
_geom_angle_site_symmetry_1
_geom_angle_site_symmetry_3
N1 C1 C2 119.6(6) . .
N1 C1 H1 120.2 . .
C2 C1 H1 120.2 . .
C3 C2 C1 118.9(6) . .
C3 C2 H2 120.5 . .
C1 C2 H2 120.5 . .
C4 C3 C2 120.1(6) . .
C4 C3 S1 121.0(5) . .
C2 C3 S1 118.8(5) . .
C5 C4 C3 120.0(6) . .
C5 C4 H4 120.0 . .
C3 C4 H4 120.0 . .
N1 C5 C4 119.6(5) . .
N1 C5 C6 116.8(5) . .
C4 C5 C6 123.5(5) . .
C7 C6 N2 119.5(5) . .
C7 C6 C5 123.1(5) . .
N2 C6 C5 117.4(5) . .
C6 C7 C8 119.2(5) . .
C6 C7 H7 120.4 . .
C8 C7 H7 120.4 . .
C9 C8 C7 119.9(5) . .
C9 C8 S2 121.4(5) . .
C7 C8 S2 118.7(4) . .
C8 C9 C10 120.0(6) . .
C8 C9 H9 120.0 . .
C10 C9 H9 120.0 . .
N2 C10 C9 120.3(5) . .
N2 C10 H10 119.8 . .
C9 C10 H10 119.8 . .
N3 C11 C12 120.3(6) . .
N3 C11 H11 119.8 . .
C12 C11 H11 119.8 . .
C13 C12 C11 120.0(5) . .
C13 C12 H12 120.0 . .
C11 C12 H12 120.0 . .
C12 C13 C14 118.9(6) . .
C12 C13 S3 123.5(4) . .
C14 C13 S3 117.6(5) . .
C15 C14 C13 120.0(5) . .
C15 C14 H14 120.0 . .
C13 C14 H14 120.0 . .
N3 C15 C14 119.6(5) . .
N3 C15 C16 117.7(5) . .
C14 C15 C16 122.0(5) . .
N4 C16 C17 120.2(5) . .
N4 C16 C15 120.6(5) . .
C17 C16 C15 119.1(5) . .
C16 C17 C18 119.5(5) . .
C16 C17 H17 120.3 . .
C18 C17 H17 120.3 . .
C19 C18 C17 119.4(5) . .
C19 C18 S4 122.4(4) . .
C17 C18 S4 118.2(4) . .
C20 C19 C18 119.3(5) . .
C20 C19 H19 120.4 . .
C18 C19 H19 120.4 . .
N4 C20 C19 120.5(5) . .
N4 C20 H20 119.7 . .
C19 C20 H20 119.7 . .
N5 C21 C22 120.6(6) . .
N5 C21 H21 119.7 . .
C22 C21 H21 119.7 . .
C21 C22 C23 120.2(6) . .
C21 C22 H22 119.9 . .
C23 C22 H22 119.9 . .
C24 C23 C22 118.4(6) . .
C24 C23 S6 119.5(5) . .
C22 C23 S6 122.0(5) . .
C25 C24 C23 119.9(5) . .
C25 C24 H24 120.1 . .
C23 C24 H24 120.1 . .
N5 C25 C24 119.8(5) . .
N5 C25 C26 118.6(5) . .
C24 C25 C26 121.2(5) . .
C27 C26 N6 120.0(5) . .
C27 C26 C25 121.3(5) . .
N6 C26 C25 118.7(5) . .
C26 C27 C28 120.5(5) . .
C26 C27 H27 119.8 . .
C28 C27 H27 119.8 . .
C29 C28 C27 118.8(5) . .
C29 C28 S5 123.2(5) . .
C27 C28 S5 117.9(4) . .
C28 C29 C30 119.7(5) . .
C28 C29 H29 120.2 . .
C30 C29 H29 120.2 . .
N6 C30 C29 120.4(5) . .
N6 C30 H30 119.8 . .
C29 C30 H30 119.8 . .
O1 N1 C1 118.1(5) . .
O1 N1 C5 120.1(5) . .
C1 N1 C5 121.8(5) . .
O2 N2 C10 119.8(5) . .
O2 N2 C6 119.1(5) . .
C10 N2 C6 121.0(5) . .
O3 N3 C11 120.1(5) . .
O3 N3 C15 118.6(4) . .
C11 N3 C15 121.2(5) . .
O4 N4 C16 120.2(5) . .
O4 N4 C20 118.7(5) . .
C16 N4 C20 121.1(5) . .
O5 N5 C21 119.6(5) . .
O5 N5 C25 119.2(4) . .
C21 N5 C25 121.1(5) . .
O6 N6 C30 120.3(5) . .
O6 N6 C26 119.1(5) . .
C30 N6 C26 120.6(5) . .
N1 O1 Sm1 122.2(3) . .
N2 O2 Sm1 119.7(3) . .
N3 O3 Sm1 123.0(3) . .
N4 O4 Sm1 121.0(3) . .
N5 O5 Sm1 118.3(3) . .
N6 O6 Sm1 123.6(3) . .
S1 O7 Ba1 97.7(2) . .
S1 O8 Ba1 115.3(3) . 4_586
S1 O9 Ba1 101.5(3) . .
S2 O11 Ba1 148.8(3) . 2_544
S2 O12 Ba1 145.5(3) . 3_574
S3 O13 Ba1 136.7(3) . 3_574
S3 O14 Ba1 164.2(4) . 2_544
S4 O16 Ba2 105.5(2) . .
S4 O18 Ba2 141.7(2) . 4_576
S4 O18 Ba2 93.1(2) . .
Ba2 O18 Ba2 122.02(14) 4_576 .
S5 O19 Ba2 154.5(3) . 4_575
S5 O20 Ba2 144.4(3) . .
S6 O23 Ba2 125.5(3) . 2_655
S6 O24 Ba2 132.9(3) . 3_676
O8 S1 O7 113.4(3) . .
O8 S1 O9 112.8(4) . .
O7 S1 O9 112.4(3) . .
O8 S1 C3 105.7(3) . .
O7 S1 C3 105.9(3) . .
O9 S1 C3 105.8(3) . .
O8 S1 Ba1 131.2(2) . .
O7 S1 Ba1 58.0(2) . .
O9 S1 Ba1 54.5(2) . .
C3 S1 Ba1 123.01(19) . .
O8 S1 Ba1 44.0(2) . 4_586
O7 S1 Ba1 129.8(2) . 4_586
O9 S1 Ba1 69.0(3) . 4_586
C3 S1 Ba1 122.33(19) . 4_586
Ba1 S1 Ba1 100.78(5) . 4_586
O12 S2 O11 115.3(3) . .
O12 S2 O10 112.9(3) . .
O11 S2 O10 113.0(3) . .
O12 S2 C8 104.7(3) . .
O11 S2 C8 104.8(3) . .
O10 S2 C8 104.8(3) . .
O15 S3 O14 113.7(4) . .
O15 S3 O13 113.7(3) . .
O14 S3 O13 113.5(3) . .
O15 S3 C13 105.4(3) . .
O14 S3 C13 104.2(3) . .
O13 S3 C13 105.0(3) . .
O17 S4 O16 113.9(3) . .
O17 S4 O18 114.2(3) . .
O16 S4 O18 111.3(3) . .
O17 S4 C18 105.4(3) . .
O16 S4 C18 105.3(3) . .
O18 S4 C18 105.8(3) . .
O17 S4 Ba2 149.57(19) . .
O16 S4 Ba2 51.06(18) . .
O18 S4 Ba2 62.48(18) . .
C18 S4 Ba2 104.35(19) . .
O20 S5 O19 114.2(3) . .
O20 S5 O21 112.7(3) . .
O19 S5 O21 113.2(3) . .
O20 S5 C28 105.4(3) . .
O19 S5 C28 105.3(3) . .
O21 S5 C28 105.0(3) . .
O23 S6 O24 114.6(3) . .
O23 S6 O22 113.3(3) . .
O24 S6 O22 112.9(3) . .
O23 S6 C23 105.7(3) . .
O24 S6 C23 105.4(3) . .
O22 S6 C23 103.6(3) . .
O14 Ba1 O12 127.32(17) 2_554 3_574
O14 Ba1 O13 67.28(15) 2_554 3_574
O12 Ba1 O13 70.63(15) 3_574 3_574
O14 Ba1 O11 69.89(18) 2_554 2_554
O12 Ba1 O11 140.67(14) 3_574 2_554
O13 Ba1 O11 90.71(14) 3_574 2_554
O14 Ba1 O107 81.7(8) 2_554 .
O12 Ba1 O107 67.7(7) 3_574 .
O13 Ba1 O107 89.6(7) 3_574 .
O11 Ba1 O107 149.0(7) 2_554 .
O14 Ba1 O8 143.02(18) 2_554 4_585
O12 Ba1 O8 83.73(15) 3_574 4_585
O13 Ba1 O8 115.15(15) 3_574 4_585
O11 Ba1 O8 73.16(14) 2_554 4_585
O107 Ba1 O8 133.6(8) . 4_585
O14 Ba1 O9 64.25(15) 2_554 .
O12 Ba1 O9 135.31(16) 3_574 .
O13 Ba1 O9 130.20(14) 3_574 .
O11 Ba1 O9 83.26(15) 2_554 .
O107 Ba1 O9 73.0(6) . .
O8 Ba1 O9 110.12(15) 4_585 .
O14 Ba1 O106 63.1(3) 2_554 .
O12 Ba1 O106 77.1(2) 3_574 .
O13 Ba1 O106 75.7(3) 3_574 .
O11 Ba1 O106 132.8(3) 2_554 .
O107 Ba1 O106 20.1(6) . .
O8 Ba1 O106 153.4(3) 4_585 .
O9 Ba1 O106 73.0(2) . .
O14 Ba1 O7 102.82(15) 2_554 .
O12 Ba1 O7 125.89(14) 3_574 .
O13 Ba1 O7 160.34(14) 3_574 .
O11 Ba1 O7 69.71(13) 2_554 .
O107 Ba1 O7 106.1(7) . .
O8 Ba1 O7 61.93(14) 4_585 .
O9 Ba1 O7 48.19(13) . .
O106 Ba1 O7 116.0(3) . .
O14 Ba1 O105 135.1(2) 2_554 .
O12 Ba1 O105 65.06(19) 3_574 .
O13 Ba1 O105 134.01(19) 3_574 .
O11 Ba1 O105 132.1(2) 2_554 .
O107 Ba1 O105 63.0(8) . .
O8 Ba1 O105 72.1(2) 4_585 .
O9 Ba1 O105 78.8(2) . .
O106 Ba1 O105 83.0(4) . .
O7 Ba1 O105 65.18(19) . .
O14 Ba1 S1 82.59(12) 2_554 .
O12 Ba1 S1 136.35(12) 3_574 .
O13 Ba1 S1 149.56(10) 3_574 .
O11 Ba1 S1 74.27(10) 2_554 .
O107 Ba1 S1 90.3(6) . .
O8 Ba1 S1 86.15(11) 4_585 .
O9 Ba1 S1 24.00(10) . .
O106 Ba1 S1 95.0(2) . .
O7 Ba1 S1 24.24(9) . .
O105 Ba1 S1 71.41(16) . .
O14 Ba1 S1 133.19(14) 2_554 4_585
O12 Ba1 S1 79.67(11) 3_574 4_585
O13 Ba1 S1 94.81(11) 3_574 4_585
O11 Ba1 S1 67.41(10) 2_554 4_585
O107 Ba1 S1 143.4(7) . 4_585
O8 Ba1 S1 20.76(11) 4_585 4_585
O9 Ba1 S1 126.82(11) . 4_585
O106 Ba1 S1 156.7(2) . 4_585
O7 Ba1 S1 79.60(9) . 4_585
O105 Ba1 S1 89.0(2) . 4_585
S1 Ba1 S1 103.16(5) . 4_585
O20 Ba2 O103 76.15(13) . .
O20 Ba2 O23 117.18(14) . 2_645
O103 Ba2 O23 127.28(13) . 2_645
O20 Ba2 O19 133.50(14) . 4_576
O103 Ba2 O19 141.92(14) . 4_576
O23 Ba2 O19 66.74(14) 2_645 4_576
O20 Ba2 O104 66.89(17) . .
O103 Ba2 O104 140.97(19) . .
O23 Ba2 O104 82.5(2) 2_645 .
O19 Ba2 O104 68.04(17) 4_576 .
O20 Ba2 O24 75.89(15) . 3_676
O103 Ba2 O24 75.34(14) . 3_676
O23 Ba2 O24 154.78(14) 2_645 3_676
O19 Ba2 O24 88.52(15) 4_576 3_676
O104 Ba2 O24 83.7(3) . 3_676
O20 Ba2 O16 148.37(13) . .
O103 Ba2 O16 75.09(13) . .
O23 Ba2 O16 72.05(13) 2_645 .
O19 Ba2 O16 78.11(13) 4_576 .
O104 Ba2 O16 143.66(17) . .
O24 Ba2 O16 108.87(14) 3_676 .
O20 Ba2 O18 76.32(13) . 4_575
O103 Ba2 O18 68.90(12) . 4_575
O23 Ba2 O18 66.30(12) 2_645 4_575
O19 Ba2 O18 132.49(13) 4_576 4_575
O104 Ba2 O18 112.0(2) . 4_575
O24 Ba2 O18 138.82(14) 3_676 4_575
O16 Ba2 O18 81.27(12) . 4_575
O20 Ba2 O18 133.45(12) . .
O103 Ba2 O18 73.57(12) . .
O23 Ba2 O18 109.26(13) 2_645 .
O19 Ba2 O18 68.38(13) 4_576 .
O104 Ba2 O18 124.7(2) . .
O24 Ba2 O18 62.80(14) 3_676 .
O16 Ba2 O18 47.19(11) . .
O18 Ba2 O18 122.33(15) 4_575 .
O20 Ba2 S4 143.40(10) . .
O103 Ba2 S4 68.73(10) . .
O23 Ba2 S4 92.81(11) 2_645 .
O19 Ba2 S4 75.89(10) 4_576 .
O104 Ba2 S4 142.49(17) . .
O24 Ba2 S4 85.42(12) 3_676 .
O16 Ba2 S4 23.47(8) . .
O18 Ba2 S4 99.63(10) 4_575 .
O18 Ba2 S4 24.41(8) . .
O3 Sm1 O4 72.08(14) . .
O3 Sm1 O1 69.19(14) . .
O4 Sm1 O1 106.36(14) . .
O3 Sm1 O6 74.91(14) . .
O4 Sm1 O6 139.47(13) . .
O1 Sm1 O6 82.67(14) . .
O3 Sm1 O2 115.72(14) . .
O4 Sm1 O2 75.00(14) . .
O1 Sm1 O2 69.60(14) . .
O6 Sm1 O2 142.18(14) . .
O3 Sm1 O5 77.41(14) . .
O4 Sm1 O5 78.87(13) . .
O1 Sm1 O5 142.07(14) . .
O6 Sm1 O5 71.50(14) . .
O2 Sm1 O5 144.53(14) . .
O3 Sm1 O102 138.04(14) . .
O4 Sm1 O102 146.73(14) . .
O1 Sm1 O102 80.49(15) . .
O6 Sm1 O102 73.00(14) . .
O2 Sm1 O102 77.35(15) . .
O5 Sm1 O102 116.05(15) . .
O3 Sm1 O101 145.86(15) . .
O4 Sm1 O101 81.75(15) . .
O1 Sm1 O101 141.26(15) . .
O6 Sm1 O101 116.04(16) . .
O2 Sm1 O101 76.56(15) . .
O5 Sm1 O101 76.32(15) . .
O102 Sm1 O101 74.10(16) . .

loop_
_geom_bond_atom_site_label_1
_geom_bond_atom_site_label_2
_geom_bond_distance
_geom_bond_site_symmetry_2
C1 N1 1.348(8) .
C1 C2 1.392(9) .
C1 H1 0.9500 .
C2 C3 1.375(9) .
C2 H2 0.9500 .
C3 C4 1.373(8) .
C3 S1 1.790(6) .
C4 C5 1.371(8) .
C4 H4 0.9500 .
C5 N1 1.351(8) .
C5 C6 1.478(8) .
C6 C7 1.376(8) .
C6 N2 1.381(7) .
C7 C8 1.404(8) .
C7 H7 0.9500 .
C8 C9 1.368(8) .
C8 S2 1.788(6) .
C9 C10 1.375(9) .
C9 H9 0.9500 .
C10 N2 1.352(8) .
C10 H10 0.9500 .
C11 N3 1.346(7) .
C11 C12 1.375(9) .
C11 H11 0.9500 .
C12 C13 1.374(9) .
C12 H12 0.9500 .
C13 C14 1.396(8) .
C13 S3 1.786(6) .
C14 C15 1.372(8) .
C14 H14 0.9500 .
C15 N3 1.364(7) .
C15 C16 1.482(7) .
C16 N4 1.353(7) .
C16 C17 1.381(8) .
C17 C18 1.395(8) .
C17 H17 0.9500 .
C18 C19 1.387(8) .
C18 S4 1.772(6) .
C19 C20 1.383(8) .
C19 H19 0.9500 .
C20 N4 1.355(7) .
C20 H20 0.9500 .
C21 N5 1.341(8) .
C21 C22 1.357(9) .
C21 H21 0.9500 .
C22 C23 1.391(9) .
C22 H22 0.9500 .
C23 C24 1.386(8) .
C23 S6 1.780(6) .
C24 C25 1.373(8) .
C24 H24 0.9500 .
C25 N5 1.360(7) .
C25 C26 1.483(7) .
C26 C27 1.357(8) .
C26 N6 1.370(7) .
C27 C28 1.392(8) .
C27 H27 0.9500 .
C28 C29 1.377(8) .
C28 S5 1.783(6) .
C29 C30 1.384(9) .
C29 H29 0.9500 .
C30 N6 1.346(7) .
C30 H30 0.9500 .
N1 O1 1.315(6) .
N2 O2 1.324(6) .
N3 O3 1.324(6) .
N4 O4 1.329(6) .
N5 O5 1.331(6) .
N6 O6 1.324(6) .
O1 Sm1 2.396(4) .
O2 Sm1 2.416(4) .
O3 Sm1 2.371(4) .
O4 Sm1 2.378(4) .
O5 Sm1 2.419(4) .
O6 Sm1 2.401(4) .
O7 S1 1.449(5) .
O7 Ba1 2.995(5) .
O8 S1 1.448(5) .
O8 Ba1 2.836(5) 4_586
O9 S1 1.452(5) .
O9 Ba1 2.907(5) .
O10 S2 1.457(5) .
O11 S2 1.452(5) .
O11 Ba1 2.790(5) 2_544
O12 S2 1.441(5) .
O12 Ba1 2.729(4) 3_574
O13 S3 1.450(5) .
O13 Ba1 2.751(5) 3_574
O14 S3 1.435(5) .
O14 Ba1 2.656(5) 2_544
O15 S3 1.431(5) .
O16 S4 1.458(4) .
O16 Ba2 2.848(4) .
O17 S4 1.448(4) .
O18 S4 1.460(4) .
O18 Ba2 2.872(4) 4_576
O18 Ba2 3.135(5) .
O19 S5 1.449(4) .
O19 Ba2 2.753(4) 4_575
O20 S5 1.444(4) .
O20 Ba2 2.725(4) .
O21 S5 1.453(4) .
O22 S6 1.452(5) .
O23 S6 1.434(5) .
O23 Ba2 2.752(5) 2_655
O24 S6 1.442(5) .
O24 Ba2 2.822(5) 3_676
O101 Sm1 2.447(5) .
O102 Sm1 2.436(4) .
O103 Ba2 2.733(4) .
S1 Ba1 3.498(2) .
S1 Ba1 3.6935(18) 4_586
S4 Ba2 3.5293(16) .
Ba1 O14 2.656(5) 2_554
Ba1 O12 2.729(4) 3_574
Ba1 O13 2.751(5) 3_574
Ba1 O11 2.790(5) 2_554
Ba1 O107 2.81(3) .
Ba1 O8 2.836(5) 4_585
Ba1 O106 2.934(10) .
Ba1 O105 3.005(10) .
Ba1 S1 3.6935(18) 4_585
Ba2 O23 2.752(5) 2_645
Ba2 O19 2.753(4) 4_576
Ba2 O104 2.805(7) .
Ba2 O24 2.822(5) 3_676
Ba2 O18 2.872(4) 4_575

loop_
_geom_torsion_atom_site_label_1
_geom_torsion_atom_site_label_2
_geom_torsion_atom_site_label_3
_geom_torsion_atom_site_label_4
_geom_torsion
_geom_torsion_site_symmetry_1
_geom_torsion_site_symmetry_4
N1 C1 C2 C3 0.3(10) . .
C1 C2 C3 C4 -1.7(9) . .
C1 C2 C3 S1 175.6(5) . .
C2 C3 C4 C5 2.4(9) . .
S1 C3 C4 C5 -174.8(4) . .
C3 C4 C5 N1 -1.7(8) . .
C3 C4 C5 C6 -178.3(5) . .
N1 C5 C6 C7 -117.1(6) . .
C4 C5 C6 C7 59.6(8) . .
N1 C5 C6 N2 64.2(7) . .
C4 C5 C6 N2 -119.0(6) . .
N2 C6 C7 C8 -1.5(9) . .
C5 C6 C7 C8 179.9(5) . .
C6 C7 C8 C9 1.5(9) . .
C6 C7 C8 S2 -178.2(5) . .
C7 C8 C9 C10 -0.3(9) . .
S2 C8 C9 C10 179.4(5) . .
C8 C9 C10 N2 -0.9(10) . .
N3 C11 C12 C13 0.0(9) . .
C11 C12 C13 C14 0.7(9) . .
C11 C12 C13 S3 -177.3(5) . .
C12 C13 C14 C15 -0.9(9) . .
S3 C13 C14 C15 177.2(5) . .
C13 C14 C15 N3 0.5(9) . .
C13 C14 C15 C16 -169.6(5) . .
N3 C15 C16 N4 63.7(7) . .
C14 C15 C16 N4 -126.0(6) . .
N3 C15 C16 C17 -114.6(6) . .
C14 C15 C16 C17 55.7(8) . .
N4 C16 C17 C18 -2.8(8) . .
C15 C16 C17 C18 175.5(5) . .
C16 C17 C18 C19 3.1(9) . .
C16 C17 C18 S4 -173.8(4) . .
C17 C18 C19 C20 -1.3(9) . .
S4 C18 C19 C20 175.5(5) . .
C18 C19 C20 N4 -0.9(9) . .
N5 C21 C22 C23 0.8(10) . .
C21 C22 C23 C24 -1.8(10) . .
C21 C22 C23 S6 -178.0(5) . .
C22 C23 C24 C25 0.8(9) . .
S6 C23 C24 C25 177.1(5) . .
C23 C24 C25 N5 1.1(9) . .
C23 C24 C25 C26 -171.3(5) . .
N5 C25 C26 C27 -116.8(6) . .
C24 C25 C26 C27 55.7(8) . .
N5 C25 C26 N6 64.9(7) . .
C24 C25 C26 N6 -122.6(6) . .
N6 C26 C27 C28 -2.7(8) . .
C25 C26 C27 C28 179.0(5) . .
C26 C27 C28 C29 1.2(8) . .
C26 C27 C28 S5 -176.0(4) . .
C27 C28 C29 C30 -0.1(8) . .
S5 C28 C29 C30 176.9(4) . .
C28 C29 C30 N6 0.7(9) . .
C2 C1 N1 O1 179.8(5) . .
C2 C1 N1 C5 0.4(9) . .
C4 C5 N1 O1 -179.1(5) . .
C6 C5 N1 O1 -2.2(7) . .
C4 C5 N1 C1 0.3(8) . .
C6 C5 N1 C1 177.2(5) . .
C9 C10 N2 O2 179.6(5) . .
C9 C10 N2 C6 0.9(9) . .
C7 C6 N2 O2 -178.4(5) . .
C5 C6 N2 O2 0.3(8) . .
C7 C6 N2 C10 0.4(9) . .
C5 C6 N2 C10 179.1(5) . .
C12 C11 N3 O3 175.0(5) . .
C12 C11 N3 C15 -0.4(9) . .
C14 C15 N3 O3 -175.3(5) . .
C16 C15 N3 O3 -4.8(7) . .
C14 C15 N3 C11 0.2(8) . .
C16 C15 N3 C11 170.7(5) . .
C17 C16 N4 O4 -179.4(5) . .
C15 C16 N4 O4 2.3(8) . .
C17 C16 N4 C20 0.7(9) . .
C15 C16 N4 C20 -177.7(5) . .
C19 C20 N4 O4 -178.7(5) . .
C19 C20 N4 C16 1.2(9) . .
C22 C21 N5 O5 178.0(6) . .
C22 C21 N5 C25 1.2(9) . .
C24 C25 N5 O5 -179.0(5) . .
C26 C25 N5 O5 -6.4(8) . .
C24 C25 N5 C21 -2.2(8) . .
C26 C25 N5 C21 170.4(5) . .
C29 C30 N6 O6 175.3(5) . .
C29 C30 N6 C26 -2.3(8) . .
C27 C26 N6 O6 -174.3(5) . .
C25 C26 N6 O6 4.1(7) . .
C27 C26 N6 C30 3.3(8) . .
C25 C26 N6 C30 -178.4(5) . .
C1 N1 O1 Sm1 90.8(5) . .
C5 N1 O1 Sm1 -89.8(5) . .
C10 N2 O2 Sm1 90.2(5) . .
C6 N2 O2 Sm1 -91.0(5) . .
C11 N3 O3 Sm1 97.8(5) . .
C15 N3 O3 Sm1 -86.7(5) . .
C16 N4 O4 Sm1 -87.0(5) . .
C20 N4 O4 Sm1 93.0(5) . .
C21 N5 O5 Sm1 95.7(5) . .
C25 N5 O5 Sm1 -87.5(5) . .
C30 N6 O6 Sm1 95.2(5) . .
C26 N6 O6 Sm1 -87.3(5) . .
Ba1 O8 S1 O7 123.8(3) 4_586 .
Ba1 O8 S1 O9 -5.4(4) 4_586 .
Ba1 O8 S1 C3 -120.6(3) 4_586 .
Ba1 O8 S1 Ba1 56.6(4) 4_586 .
Ba1 O7 S1 O8 -125.2(3) . .
Ba1 O7 S1 O9 4.3(3) . .
Ba1 O7 S1 C3 119.3(2) . .
Ba1 O7 S1 Ba1 -76.5(2) . 4_586
Ba1 O9 S1 O8 125.3(3) . .
Ba1 O9 S1 O7 -4.4(3) . .
Ba1 O9 S1 C3 -119.6(2) . .
Ba1 O9 S1 Ba1 121.3(2) . 4_586
C4 C3 S1 O8 94.8(5) . .
C2 C3 S1 O8 -82.4(6) . .
C4 C3 S1 O7 -144.6(5) . .
C2 C3 S1 O7 38.2(6) . .
C4 C3 S1 O9 -25.1(6) . .
C2 C3 S1 O9 157.7(5) . .
C4 C3 S1 Ba1 -82.7(5) . .
C2 C3 S1 Ba1 100.1(5) . .
C4 C3 S1 Ba1 49.7(6) . 4_586
C2 C3 S1 Ba1 -127.5(4) . 4_586
Ba1 O12 S2 O11 65.6(6) 3_574 .
Ba1 O12 S2 O10 -66.3(6) 3_574 .
Ba1 O12 S2 C8 -179.7(5) 3_574 .
Ba1 O11 S2 O12 7.8(7) 2_544 .
Ba1 O11 S2 O10 139.6(5) 2_544 .
Ba1 O11 S2 C8 -106.8(5) 2_544 .
C9 C8 S2 O12 -125.7(5) . .
C7 C8 S2 O12 54.0(5) . .
C9 C8 S2 O11 -3.9(6) . .
C7 C8 S2 O11 175.8(5) . .
C9 C8 S2 O10 115.3(5) . .
C7 C8 S2 O10 -65.0(5) . .
Ba1 O14 S3 O15 -24.3(13) 2_544 .
Ba1 O14 S3 O13 107.8(12) 2_544 .
Ba1 O14 S3 C13 -138.5(11) 2_544 .
Ba1 O13 S3 O15 129.0(4) 3_574 .
Ba1 O13 S3 O14 -3.0(5) 3_574 .
Ba1 O13 S3 C13 -116.2(4) 3_574 .
C12 C13 S3 O15 112.2(6) . .
C14 C13 S3 O15 -65.8(5) . .
C12 C13 S3 O14 -127.9(6) . .
C14 C13 S3 O14 54.2(6) . .
C12 C13 S3 O13 -8.2(6) . .
C14 C13 S3 O13 173.8(5) . .
Ba2 O16 S4 O17 -148.7(2) . .
Ba2 O16 S4 O18 -17.9(3) . .
Ba2 O16 S4 C18 96.2(2) . .
Ba2 O18 S4 O17 -11.5(5) 4_576 .
Ba2 O18 S4 O17 146.3(2) . .
Ba2 O18 S4 O16 -142.1(4) 4_576 .
Ba2 O18 S4 O16 15.6(2) . .
Ba2 O18 S4 C18 104.0(4) 4_576 .
Ba2 O18 S4 C18 -98.2(2) . .
Ba2 O18 S4 Ba2 -157.7(4) 4_576 .
C19 C18 S4 O17 83.7(5) . .
C17 C18 S4 O17 -99.5(5) . .
C19 C18 S4 O16 -155.6(5) . .
C17 C18 S4 O16 21.2(5) . .
C19 C18 S4 O18 -37.7(6) . .
C17 C18 S4 O18 139.1(5) . .
C19 C18 S4 Ba2 -102.6(5) . .
C17 C18 S4 Ba2 74.2(5) . .
Ba2 O20 S5 O19 -48.0(5) . .
Ba2 O20 S5 O21 -179.0(4) . .
Ba2 O20 S5 C28 67.1(5) . .
Ba2 O19 S5 O20 13.4(8) 4_575 .
Ba2 O19 S5 O21 144.1(6) 4_575 .
Ba2 O19 S5 C28 -101.8(6) 4_575 .
C29 C28 S5 O20 -122.5(5) . .
C27 C28 S5 O20 54.5(5) . .
C29 C28 S5 O19 -1.5(6) . .
C27 C28 S5 O19 175.6(4) . .
C29 C28 S5 O21 118.3(5) . .
C27 C28 S5 O21 -64.7(5) . .
Ba2 O23 S6 O24 -12.1(4) 2_655 .
Ba2 O23 S6 O22 -143.6(3) 2_655 .
Ba2 O23 S6 C23 103.6(3) 2_655 .
Ba2 O24 S6 O23 -93.0(4) 3_676 .
Ba2 O24 S6 O22 38.7(5) 3_676 .
Ba2 O24 S6 C23 151.2(4) 3_676 .
C24 C23 S6 O23 15.5(6) . .
C22 C23 S6 O23 -168.3(5) . .
C24 C23 S6 O24 137.3(5) . .
C22 C23 S6 O24 -46.6(6) . .
C24 C23 S6 O22 -103.8(5) . .
C22 C23 S6 O22 72.3(6) . .
S1 O9 Ba1 O14 -137.0(4) . 2_554
S1 O9 Ba1 O12 105.0(3) . 3_574
S1 O9 Ba1 O13 -151.3(2) . 3_574
S1 O9 Ba1 O11 -66.1(3) . 2_554
S1 O9 Ba1 O107 134.2(9) . .
S1 O9 Ba1 O8 3.2(3) . 4_585
S1 O9 Ba1 O106 155.3(4) . .
S1 O9 Ba1 O7 2.7(2) . .
S1 O9 Ba1 O105 69.3(3) . .
S1 O9 Ba1 S1 -10.9(4) . 4_585
S1 O7 Ba1 O14 34.1(3) . 2_554
S1 O7 Ba1 O12 -124.6(2) . 3_574
S1 O7 Ba1 O13 91.4(4) . 3_574
S1 O7 Ba1 O11 96.7(2) . 2_554
S1 O7 Ba1 O107 -50.8(8) . .
S1 O7 Ba1 O8 177.9(3) . 4_585
S1 O7 Ba1 O9 -2.6(2) . .
S1 O7 Ba1 O106 -32.0(4) . .
S1 O7 Ba1 O105 -99.9(3) . .
S1 O7 Ba1 S1 166.3(2) . 4_585
O8 S1 Ba1 O14 -52.2(4) . 2_554
O7 S1 Ba1 O14 -146.5(3) . 2_554
O9 S1 Ba1 O14 38.3(3) . 2_554
C3 S1 Ba1 O14 124.6(3) . 2_554
Ba1 S1 Ba1 O14 -16.02(15) 4_586 2_554
O8 S1 Ba1 O12 169.3(4) . 3_574
O7 S1 Ba1 O12 74.9(3) . 3_574
O9 S1 Ba1 O12 -100.2(3) . 3_574
C3 S1 Ba1 O12 -13.9(3) . 3_574
Ba1 S1 Ba1 O12 -154.55(15) 4_586 3_574
O8 S1 Ba1 O13 -44.1(4) . 3_574
O7 S1 Ba1 O13 -138.4(3) . 3_574
O9 S1 Ba1 O13 46.4(4) . 3_574
C3 S1 Ba1 O13 132.7(3) . 3_574
Ba1 S1 Ba1 O13 -7.9(2) 4_586 3_574
O8 S1 Ba1 O11 18.9(3) . 2_554
O7 S1 Ba1 O11 -75.4(2) . 2_554
O9 S1 Ba1 O11 109.4(3) . 2_554
C3 S1 Ba1 O11 -164.3(3) . 2_554
Ba1 S1 Ba1 O11 55.11(10) 4_586 2_554
O8 S1 Ba1 O107 -133.8(8) . .
O7 S1 Ba1 O107 131.9(8) . .
O9 S1 Ba1 O107 -43.3(8) . .
C3 S1 Ba1 O107 43.0(8) . .
Ba1 S1 Ba1 O107 -97.6(8) 4_586 .
O8 S1 Ba1 O8 92.5(3) . 4_585
O7 S1 Ba1 O8 -1.8(3) . 4_585
O9 S1 Ba1 O8 -177.0(3) . 4_585
C3 S1 Ba1 O8 -90.7(3) . 4_585
Ba1 S1 Ba1 O8 128.69(11) 4_586 4_585
O8 S1 Ba1 O9 -90.5(4) . .
O7 S1 Ba1 O9 175.2(4) . .
C3 S1 Ba1 O9 86.3(4) . .
Ba1 S1 Ba1 O9 -54.3(3) 4_586 .
O8 S1 Ba1 O106 -114.2(5) . .
O7 S1 Ba1 O106 151.5(4) . .
O9 S1 Ba1 O106 -23.7(4) . .
C3 S1 Ba1 O106 62.6(4) . .
Ba1 S1 Ba1 O106 -78.0(3) 4_586 .
O8 S1 Ba1 O7 94.3(4) . .
O9 S1 Ba1 O7 -175.2(4) . .
C3 S1 Ba1 O7 -88.9(3) . .
Ba1 S1 Ba1 O7 130.5(2) 4_586 .
O8 S1 Ba1 O105 165.0(4) . .
O7 S1 Ba1 O105 70.6(3) . .
O9 S1 Ba1 O105 -104.6(4) . .
C3 S1 Ba1 O105 -18.3(3) . .
Ba1 S1 Ba1 O105 -158.9(2) 4_586 .
O8 S1 Ba1 S1 80.5(3) . 4_585
O7 S1 Ba1 S1 -13.8(2) . 4_585
O9 S1 Ba1 S1 171.0(3) . 4_585
C3 S1 Ba1 S1 -102.7(2) . 4_585
Ba1 S1 Ba1 S1 116.70(6) 4_586 4_585
S5 O20 Ba2 O103 -60.1(4) . .
S5 O20 Ba2 O23 64.9(5) . 2_645
S5 O20 Ba2 O19 147.8(4) . 4_576
S5 O20 Ba2 O104 132.7(5) . .
S5 O20 Ba2 O24 -138.2(5) . 3_676
S5 O20 Ba2 O16 -35.0(6) . .
S5 O20 Ba2 O18 11.1(4) . 4_575
S5 O20 Ba2 O18 -110.7(4) . .
S5 O20 Ba2 S4 -76.7(5) . .
S4 O16 Ba2 O20 -96.0(3) . .
S4 O16 Ba2 O103 -70.8(2) . .
S4 O16 Ba2 O23 151.1(2) . 2_645
S4 O16 Ba2 O19 81.9(2) . 4_576
S4 O16 Ba2 O104 103.3(5) . .
S4 O16 Ba2 O24 -2.3(2) . 3_676
S4 O16 Ba2 O18 -141.1(2) . 4_575
S4 O16 Ba2 O18 10.48(16) . .
S4 O18 Ba2 O20 126.1(2) . .
Ba2 O18 Ba2 O20 -70.0(2) 4_576 .
S4 O18 Ba2 O103 74.6(2) . .
Ba2 O18 Ba2 O103 -121.48(19) 4_576 .
S4 O18 Ba2 O23 -49.9(2) . 2_645
Ba2 O18 Ba2 O23 114.05(17) 4_576 2_645
S4 O18 Ba2 O19 -103.8(2) . 4_576
Ba2 O18 Ba2 O19 60.10(17) 4_576 4_576
S4 O18 Ba2 O104 -144.1(3) . .
Ba2 O18 Ba2 O104 19.9(3) 4_576 .
S4 O18 Ba2 O24 156.3(2) . 3_676
Ba2 O18 Ba2 O24 -39.82(17) 4_576 3_676
S4 O18 Ba2 O16 -10.10(16) . .
Ba2 O18 Ba2 O16 153.8(2) 4_576 .
S4 O18 Ba2 O18 23.70(13) . 4_575
Ba2 O18 Ba2 O18 -172.4(2) 4_576 4_575
Ba2 O18 Ba2 S4 163.9(3) 4_576 .
O17 S4 Ba2 O20 -171.4(4) . .
O16 S4 Ba2 O20 119.0(3) . .
O18 S4 Ba2 O20 -79.9(3) . .
C18 S4 Ba2 O20 20.7(3) . .
O17 S4 Ba2 O103 171.4(4) . .
O16 S4 Ba2 O103 101.7(2) . .
O18 S4 Ba2 O103 -97.1(2) . .
C18 S4 Ba2 O103 3.5(2) . .
O17 S4 Ba2 O23 42.2(4) . 2_645
O16 S4 Ba2 O23 -27.4(2) . 2_645
O18 S4 Ba2 O23 133.7(2) . 2_645
C18 S4 Ba2 O23 -125.7(2) . 2_645
O17 S4 Ba2 O19 -23.0(4) . 4_576
O16 S4 Ba2 O19 -92.6(2) . 4_576
O18 S4 Ba2 O19 68.6(2) . 4_576
C18 S4 Ba2 O19 169.1(2) . 4_576
O17 S4 Ba2 O104 -39.1(5) . .
O16 S4 Ba2 O104 -108.7(4) . .
O18 S4 Ba2 O104 52.4(4) . .
C18 S4 Ba2 O104 153.0(4) . .
O17 S4 Ba2 O24 -112.6(4) . 3_676
O16 S4 Ba2 O24 177.8(2) . 3_676
O18 S4 Ba2 O24 -21.1(2) . 3_676
C18 S4 Ba2 O24 79.5(2) . 3_676
O17 S4 Ba2 O16 69.6(4) . .
O18 S4 Ba2 O16 161.2(3) . .
C18 S4 Ba2 O16 -98.3(3) . .
O17 S4 Ba2 O18 108.6(4) . 4_575
O16 S4 Ba2 O18 39.0(2) . 4_575
O18 S4 Ba2 O18 -159.84(13) . 4_575
C18 S4 Ba2 O18 -59.3(2) . 4_575
O17 S4 Ba2 O18 -91.5(4) . .
O16 S4 Ba2 O18 -161.2(3) . .
C18 S4 Ba2 O18 100.6(3) . .
N3 O3 Sm1 O4 56.2(4) . .
N3 O3 Sm1 O1 -59.9(4) . .
N3 O3 Sm1 O6 -147.6(4) . .
N3 O3 Sm1 O2 -6.5(4) . .
N3 O3 Sm1 O5 138.4(4) . .
N3 O3 Sm1 O102 -106.4(4) . .
N3 O3 Sm1 O101 98.0(4) . .
N4 O4 Sm1 O3 48.2(3) . .
N4 O4 Sm1 O1 109.3(4) . .
N4 O4 Sm1 O6 11.3(5) . .
N4 O4 Sm1 O2 172.2(4) . .
N4 O4 Sm1 O5 -32.0(4) . .
N4 O4 Sm1 O102 -153.0(3) . .
N4 O4 Sm1 O101 -109.6(4) . .
N1 O1 Sm1 O3 -177.4(4) . .
N1 O1 Sm1 O4 119.6(4) . .
N1 O1 Sm1 O6 -100.8(4) . .
N1 O1 Sm1 O2 53.0(4) . .
N1 O1 Sm1 O5 -147.6(3) . .
N1 O1 Sm1 O102 -26.9(4) . .
N1 O1 Sm1 O101 22.3(5) . .
N6 O6 Sm1 O3 -35.7(4) . .
N6 O6 Sm1 O4 0.6(5) . .
N6 O6 Sm1 O1 -106.0(4) . .
N6 O6 Sm1 O2 -148.4(3) . .
N6 O6 Sm1 O5 45.8(4) . .
N6 O6 Sm1 O102 171.7(4) . .
N6 O6 Sm1 O101 109.6(4) . .
N2 O2 Sm1 O3 0.3(4) . .
N2 O2 Sm1 O4 -60.9(4) . .
N2 O2 Sm1 O1 53.4(3) . .
N2 O2 Sm1 O6 98.9(4) . .
N2 O2 Sm1 O5 -104.8(4) . .
N2 O2 Sm1 O102 137.8(4) . .
N2 O2 Sm1 O101 -145.8(4) . .
N5 O5 Sm1 O3 136.7(4) . .
N5 O5 Sm1 O4 -149.4(4) . .
N5 O5 Sm1 O1 108.2(4) . .
N5 O5 Sm1 O6 58.6(3) . .
N5 O5 Sm1 O2 -106.4(4) . .
N5 O5 Sm1 O102 -1.0(4) . .
N5 O5 Sm1 O101 -65.3(4) . .
